data_4302544
loop_
_publ_author_name
'Carsten Milsmann'
'Eberhard Bothe'
'Eckhard Bill'
'Thomas Weyherm\"uller'
'Karl Wieghardt'

_publ_section_title
;
Octahedral Monodithiolene Complexes of Cobalt(III) and Chromium(III).
Spectroscopic and Density Functional Theoretical Characterization
of S,S'-Coordinated Benzene-1,2-dithiolate(1-) \p Radicals.
;
_journal_name_full 'Inorganic Chemistry'
_journal_page_first 6211
_journal_page_last 6221
_journal_paper_doi 10.1021/ic900515j
_journal_volume 48
_journal_year 2009
_chemical_formula_moiety '2(C12 H22 Co N4 S2), Cl, F6 P, 2(H2 O)'
_chemical_formula_sum 'C24 H48 Cl Co2 F6 N8 O2 P S4'
_chemical_formula_weight 907.22
_chemical_name_systematic
; 
 ? 
;
_space_group_IT_number 4
_symmetry_cell_setting monoclinic
_symmetry_space_group_name_Hall 'P 2yb'
_symmetry_space_group_name_H-M 'P 1 21 1'
_atom_sites_solution_hydrogens geom
_atom_sites_solution_primary direct
_atom_sites_solution_secondary difmap
_audit_creation_method SHELXL-97
_cell_angle_alpha 90.00
_cell_angle_beta 95.971(3)
_cell_angle_gamma 90.00
_cell_formula_units_Z 2
_cell_length_a 7.0117(2)
_cell_length_b 14.5876(5)
_cell_length_c 17.3291(6)
_cell_measurement_temperature 100(2)
_cell_volume 1762.87(10)
_computing_cell_refinement 'Bruker AXS Collect Software'
_computing_data_collection 'Bruker AXS Collect Software'
_computing_data_reduction 'Bruker AXS Collect Software'
_computing_structure_refinement 'SHELXL-97 (Sheldrick, 1997)'
_computing_structure_solution 'SHELXS-97 (Sheldrick, 1990)'
_diffrn_ambient_temperature 100(2)
_diffrn_measured_fraction_theta_full 0.997
_diffrn_measured_fraction_theta_max 0.997
_diffrn_measurement_device_type 'Bruker-Nonius KappaCCD'
_diffrn_measurement_method '728 images at 1.0 deg. stepwise rotation in omega and phi, 300 sec./frame'
_diffrn_radiation_monochromator graphite
_diffrn_radiation_source 'rotating anode, 50 kV, 80 mA'
_diffrn_radiation_type MoK\a
_diffrn_radiation_wavelength 0.71073
_diffrn_reflns_av_R_equivalents 0.0582
_diffrn_reflns_av_sigmaI/netI 0.0877
_diffrn_reflns_limit_h_max 10
_diffrn_reflns_limit_h_min -10
_diffrn_reflns_limit_k_max 22
_diffrn_reflns_limit_k_min -22
_diffrn_reflns_limit_l_max 26
_diffrn_reflns_limit_l_min -26
_diffrn_reflns_number 39364
_diffrn_reflns_theta_full 33.18
_diffrn_reflns_theta_max 33.18
_diffrn_reflns_theta_min 2.92
_exptl_absorpt_coefficient_mu 1.370
_exptl_absorpt_correction_T_max 0.7455
_exptl_absorpt_correction_T_min 0.5010
_exptl_absorpt_correction_type multi-scan
_exptl_absorpt_process_details 'SADABS Vers. 2006/1, Bruker AXS (2006)'
_exptl_crystal_colour orange
_exptl_crystal_density_diffrn 1.709
_exptl_crystal_density_method 'not measured'
_exptl_crystal_description 'transparent block'
_exptl_crystal_F_000 936
_exptl_crystal_size_max 0.16
_exptl_crystal_size_mid 0.04
_exptl_crystal_size_min 0.03
_refine_diff_density_max 0.782
_refine_diff_density_min -0.590
_refine_diff_density_rms 0.105
_refine_ls_abs_structure_details 'Flack H D (1983), Acta Cryst. A39, 876-881'
_refine_ls_abs_structure_Flack 0.019(8)
_refine_ls_extinction_method none
_refine_ls_goodness_of_fit_ref 1.018
_refine_ls_hydrogen_treatment mixed
_refine_ls_matrix_type full
_refine_ls_number_parameters 449
_refine_ls_number_reflns 13373
_refine_ls_number_restraints 6
_refine_ls_restrained_S_all 1.017
_refine_ls_R_factor_all 0.0721
_refine_ls_R_factor_gt 0.0459
_refine_ls_shift/su_max 0.001
_refine_ls_shift/su_mean 0.000
_refine_ls_structure_factor_coef Fsqd
_refine_ls_weighting_details 'calc w=1/[\s^2^(Fo^2^)+(0.0163P)^2^+0.3151P] where P=(Fo^2^+2Fc^2^)/3'
_refine_ls_weighting_scheme calc
_refine_ls_wR_factor_gt 0.0673
_refine_ls_wR_factor_ref 0.0737
_reflns_number_gt 10502
_reflns_number_total 13373
_reflns_threshold_expression >2sigma(I)
_cod_data_source_file ic900515j_si_001_1.cif
_cod_data_source_block 1
_cod_depositor_comments
;
The following automatic conversions were performed:
'_exptl_absorpt_correction_type' value 'Multi-Scan' changed to
'multi-scan' according to
'/home/saulius/struct/CIF-dictionaries/cif_core.dic' dictionary named
'cif_core.dic' version 2.4.1 from 2010-06-29.

Automatic conversion script
Id: cif_fix_enum 1527 2010-12-29 10:47:43Z saulius 

2020-09-02
Z value and formula fixed to values more according to usual
chemical conventions.                 miguel
;
_cod_original_formula_weight 453.61
_cod_original_formula_moiety 'C12 H22 Co N4 S2, 0.5(Cl), 0.5(F6 P), (H2 O)'
_cod_original_formula_units_Z 4
_cod_original_formula_sum 'C12 H24 Cl0.50 Co F3 N4 O P0.50 S2'
_cod_database_code 4302544

loop_
_symmetry_equiv_pos_as_xyz
'x, y, z'
'-x, y+1/2, -z'

loop_
_atom_site_label
_atom_site_type_symbol
_atom_site_fract_x
_atom_site_fract_y
_atom_site_fract_z
_atom_site_U_iso_or_equiv
_atom_site_adp_type
_atom_site_occupancy
_atom_site_symmetry_multiplicity
_atom_site_calc_flag
_atom_site_refinement_flags
_atom_site_disorder_assembly
_atom_site_disorder_group
Co1 Co 0.05786(4) 0.31436(2) 0.481660(19) 0.01144(7) Uani 1 1 d . . .
N1 N 0.1232(3) 0.36731(14) 0.38281(12) 0.0127(4) Uani 1 1 d . . .
C2 C -0.0566(3) 0.39527(18) 0.33267(15) 0.0162(5) Uani 1 1 d . . .
H2A H -0.0933 0.3460 0.2947 0.019 Uiso 1 1 calc R . .
H2B H -0.0305 0.4514 0.3034 0.019 Uiso 1 1 calc R . .
C3 C -0.2225(3) 0.41341(18) 0.38098(15) 0.0158(5) Uani 1 1 d . . .
H3A H -0.2121 0.4760 0.4031 0.019 Uiso 1 1 calc R . .
H3B H -0.3461 0.4084 0.3480 0.019 Uiso 1 1 calc R . .
N4 N -0.2140(3) 0.34432(14) 0.44453(12) 0.0140(4) Uani 1 1 d . . .
H4A H -0.2770 0.2919 0.4268 0.017 Uiso 1 1 calc R . .
H4B H -0.2747 0.3670 0.4851 0.017 Uiso 1 1 calc R . .
C5 C 0.2219(3) 0.29307(16) 0.34258(14) 0.0139(5) Uani 1 1 d . . .
H5A H 0.3533 0.2837 0.3682 0.017 Uiso 1 1 calc R . .
H5B H 0.2308 0.3101 0.2878 0.017 Uiso 1 1 calc R . .
C6 C 0.1051(4) 0.20582(17) 0.34679(15) 0.0154(5) Uani 1 1 d . . .
H6A H -0.0107 0.2087 0.3090 0.018 Uiso 1 1 calc R . .
H6B H 0.1823 0.1522 0.3339 0.018 Uiso 1 1 calc R . .
N7 N 0.0480(3) 0.19609(14) 0.42735(12) 0.0145(4) Uani 1 1 d . . .
H7A H 0.1291 0.1553 0.4548 0.017 Uiso 1 1 calc R . .
H7B H -0.0744 0.1729 0.4250 0.017 Uiso 1 1 calc R . .
C8 C 0.2513(3) 0.44749(17) 0.40265(15) 0.0157(5) Uani 1 1 d . . .
H8A H 0.2639 0.4846 0.3556 0.019 Uiso 1 1 calc R . .
H8B H 0.3805 0.4261 0.4234 0.019 Uiso 1 1 calc R . .
C9 C 0.1646(4) 0.50469(17) 0.46277(15) 0.0164(5) Uani 1 1 d . . .
H9A H 0.2611 0.5482 0.4872 0.020 Uiso 1 1 calc R . .
H9B H 0.0545 0.5403 0.4381 0.020 Uiso 1 1 calc R . .
N10 N 0.0998(3) 0.44133(14) 0.52249(12) 0.0151(4) Uani 1 1 d . . .
H10A H -0.0127 0.4631 0.5386 0.018 Uiso 1 1 calc R . .
H10B H 0.1905 0.4401 0.5648 0.018 Uiso 1 1 calc R . .
S11 S 0.36202(8) 0.27971(4) 0.52843(4) 0.01490(12) Uani 1 1 d . . .
C12 C 0.3362(3) 0.20643(16) 0.60702(14) 0.0126(5) Uani 1 1 d . . .
C13 C 0.4960(4) 0.16224(17) 0.64583(15) 0.0154(5) Uani 1 1 d . . .
H13 H 0.6162 0.1649 0.6252 0.018 Uiso 1 1 calc R . .
C14 C 0.4798(4) 0.11451(18) 0.71439(15) 0.0180(5) Uani 1 1 d . . .
H14 H 0.5896 0.0860 0.7409 0.022 Uiso 1 1 calc R . .
C15 C 0.3043(4) 0.10840(19) 0.74404(16) 0.0198(6) Uani 1 1 d . . .
H15 H 0.2938 0.0760 0.7910 0.024 Uiso 1 1 calc R . .
C16 C 0.1439(4) 0.14962(18) 0.70517(15) 0.0170(5) Uani 1 1 d . . .
H16 H 0.0232 0.1443 0.7251 0.020 Uiso 1 1 calc R . .
C17 C 0.1581(3) 0.19909(17) 0.63668(14) 0.0140(5) Uani 1 1 d . . .
S18 S -0.04330(8) 0.25599(4) 0.58927(4) 0.01452(12) Uani 1 1 d . . .
Co2 Co 0.55134(4) 0.01533(2) 0.158967(19) 0.01189(7) Uani 1 1 d . . .
N21 N 0.4592(3) -0.10835(14) 0.12417(13) 0.0156(4) Uani 1 1 d . . .
C22 C 0.6242(3) -0.16829(17) 0.10570(16) 0.0185(5) Uani 1 1 d . . .
H22A H 0.6605 -0.2098 0.1500 0.022 Uiso 1 1 calc R . .
H22B H 0.5828 -0.2066 0.0598 0.022 Uiso 1 1 calc R . .
C23 C 0.7962(4) -0.11224(19) 0.0895(2) 0.0271(7) Uani 1 1 d . . .
H23A H 0.9139 -0.1499 0.0983 0.033 Uiso 1 1 calc R . .
H23B H 0.7821 -0.0917 0.0347 0.033 Uiso 1 1 calc R . .
N24 N 0.8109(3) -0.03123(14) 0.14224(12) 0.0145(4) Uani 1 1 d . . .
H24A H 0.8794 0.0144 0.1210 0.017 Uiso 1 1 calc R . .
H24B H 0.8757 -0.0475 0.1892 0.017 Uiso 1 1 calc R . .
C25 C 0.3665(4) -0.14774(18) 0.19006(16) 0.0193(5) Uani 1 1 d . . .
H25A H 0.3440 -0.2142 0.1817 0.023 Uiso 1 1 calc R . .
H25B H 0.2413 -0.1176 0.1939 0.023 Uiso 1 1 calc R . .
C26 C 0.4986(4) -0.13221(18) 0.26434(16) 0.0208(6) Uani 1 1 d . . .
H26A H 0.4279 -0.1430 0.3101 0.025 Uiso 1 1 calc R . .
H26B H 0.6080 -0.1754 0.2668 0.025 Uiso 1 1 calc R . .
N27 N 0.5705(3) -0.03530(14) 0.26475(12) 0.0157(4) Uani 1 1 d . . .
H27A H 0.6963 -0.0337 0.2860 0.019 Uiso 1 1 calc R . .
H27B H 0.4997 0.0002 0.2951 0.019 Uiso 1 1 calc R . .
C28 C 0.3231(4) -0.09189(19) 0.05310(16) 0.0211(6) Uani 1 1 d . . .
H28A H 0.2015 -0.0661 0.0679 0.025 Uiso 1 1 calc R . .
H28B H 0.2941 -0.1505 0.0255 0.025 Uiso 1 1 calc R . .
C29 C 0.4138(4) -0.02573(19) 0.00092(16) 0.0213(6) Uani 1 1 d . . .
H29A H 0.5150 -0.0572 -0.0249 0.026 Uiso 1 1 calc R . .
H29B H 0.3160 -0.0023 -0.0396 0.026 Uiso 1 1 calc R . .
N30 N 0.4990(3) 0.05223(15) 0.04934(12) 0.0164(4) Uani 1 1 d . . .
H30A H 0.4155 0.1011 0.0455 0.020 Uiso 1 1 calc R . .
H30B H 0.6113 0.0707 0.0309 0.020 Uiso 1 1 calc R . .
S31 S 0.25961(8) 0.07176(4) 0.17867(4) 0.01407(12) Uani 1 1 d . . .
C32 C 0.2911(4) 0.18983(17) 0.16328(14) 0.0144(5) Uani 1 1 d . . .
C33 C 0.1356(4) 0.24771(18) 0.14152(15) 0.0167(5) Uani 1 1 d . . .
H33 H 0.0108 0.2227 0.1300 0.020 Uiso 1 1 calc R . .
C34 C 0.1634(4) 0.34176(18) 0.13667(15) 0.0196(6) Uani 1 1 d . . .
H34 H 0.0570 0.3809 0.1229 0.023 Uiso 1 1 calc R . .
C35 C 0.3452(4) 0.37882(18) 0.15183(15) 0.0195(6) Uani 1 1 d . . .
H35 H 0.3624 0.4434 0.1502 0.023 Uiso 1 1 calc R . .
C36 C 0.5029(4) 0.32169(18) 0.16948(14) 0.0179(5) Uani 1 1 d . . .
H36 H 0.6280 0.3472 0.1776 0.021 Uiso 1 1 calc R . .
C37 C 0.4774(3) 0.22686(17) 0.17530(14) 0.0134(5) Uani 1 1 d . . .
S38 S 0.67329(9) 0.15190(4) 0.19731(4) 0.01526(13) Uani 1 1 d . . .
Cl40 Cl 0.33294(8) 0.01013(4) 0.42977(4) 0.01732(12) Uani 1 1 d . . .
P50 P 0.06752(10) -0.37300(5) 0.07199(4) 0.01707(14) Uani 1 1 d . . .
F51 F 0.0745(2) -0.44937(13) 0.00547(11) 0.0387(5) Uani 1 1 d . . .
F52 F 0.1422(3) -0.29832(13) 0.01537(11) 0.0390(5) Uani 1 1 d . . .
F53 F 0.0609(2) -0.29772(11) 0.13823(10) 0.0309(4) Uani 1 1 d . . .
F54 F -0.0058(2) -0.44878(11) 0.12827(10) 0.0304(4) Uani 1 1 d . . .
F55 F 0.2856(2) -0.39685(12) 0.10274(10) 0.0308(4) Uani 1 1 d . . .
F56 F -0.1496(2) -0.34985(11) 0.04004(10) 0.0302(4) Uani 1 1 d . . .
O60 O 0.9930(3) -0.06630(15) 0.30104(12) 0.0225(4) Uani 1 1 d D . .
H60A H 1.071(4) -0.0304(17) 0.3251(18) 0.049(12) Uiso 1 1 d D . .
H60B H 1.009(4) -0.1164(11) 0.3250(16) 0.025(9) Uiso 1 1 d D . .
O70 O -0.3592(3) 0.16001(13) 0.38296(12) 0.0201(4) Uani 1 1 d D . .
H70A H -0.445(3) 0.1267(16) 0.3963(14) 0.012(7) Uiso 1 1 d D . .
H70B H -0.358(4) 0.153(2) 0.3355(6) 0.026(9) Uiso 1 1 d D . .

loop_
_atom_site_aniso_label
_atom_site_aniso_U_11
_atom_site_aniso_U_22
_atom_site_aniso_U_33
_atom_site_aniso_U_23
_atom_site_aniso_U_13
_atom_site_aniso_U_12
Co1 0.01170(15) 0.01081(15) 0.01203(16) -0.00035(13) 0.00227(12) -0.00065(13)
N1 0.0129(10) 0.0110(9) 0.0142(10) -0.0016(8) 0.0017(8) 0.0017(8)
C2 0.0159(12) 0.0170(12) 0.0157(13) 0.0035(10) 0.0020(10) 0.0031(10)
C3 0.0141(12) 0.0179(12) 0.0153(12) 0.0042(10) 0.0014(10) 0.0030(10)
N4 0.0154(10) 0.0123(10) 0.0151(10) 0.0006(8) 0.0051(8) -0.0009(8)
C5 0.0139(11) 0.0145(12) 0.0135(11) 0.0003(9) 0.0033(9) 0.0014(9)
C6 0.0166(12) 0.0141(12) 0.0161(12) -0.0009(10) 0.0042(10) 0.0035(10)
N7 0.0145(10) 0.0126(10) 0.0165(11) 0.0000(9) 0.0017(8) 0.0012(8)
C8 0.0168(12) 0.0126(11) 0.0181(13) 0.0016(10) 0.0041(10) -0.0036(10)
C9 0.0198(12) 0.0133(12) 0.0166(12) -0.0002(10) 0.0045(10) -0.0014(10)
N10 0.0166(10) 0.0139(10) 0.0153(11) -0.0021(9) 0.0042(8) -0.0016(8)
S11 0.0125(3) 0.0178(3) 0.0145(3) 0.0038(2) 0.0019(2) -0.0020(2)
C12 0.0162(11) 0.0103(11) 0.0117(11) -0.0010(9) 0.0033(9) -0.0012(9)
C13 0.0157(12) 0.0135(12) 0.0174(13) -0.0023(10) 0.0040(10) 0.0003(9)
C14 0.0203(13) 0.0168(13) 0.0168(13) -0.0002(11) 0.0012(10) 0.0055(10)
C15 0.0261(14) 0.0186(13) 0.0145(13) 0.0055(11) 0.0018(11) -0.0009(11)
C16 0.0183(12) 0.0188(13) 0.0150(13) 0.0016(10) 0.0072(10) -0.0034(10)
C17 0.0165(12) 0.0118(11) 0.0138(12) -0.0019(10) 0.0019(9) -0.0021(9)
S18 0.0128(3) 0.0168(3) 0.0145(3) 0.0015(2) 0.0037(2) -0.0009(2)
Co2 0.01181(15) 0.01151(15) 0.01241(15) -0.00004(14) 0.00162(12) 0.00004(13)
N21 0.0136(10) 0.0150(10) 0.0184(11) -0.0027(9) 0.0026(8) 0.0009(8)
C22 0.0174(12) 0.0112(12) 0.0277(15) -0.0035(10) 0.0059(10) 0.0035(9)
C23 0.0233(14) 0.0202(14) 0.0386(18) -0.0059(13) 0.0064(13) 0.0063(12)
N24 0.0123(10) 0.0149(10) 0.0164(11) 0.0018(9) 0.0020(8) -0.0011(8)
C25 0.0177(12) 0.0138(12) 0.0272(15) 0.0011(11) 0.0057(11) -0.0014(10)
C26 0.0237(14) 0.0165(13) 0.0234(14) 0.0062(11) 0.0075(11) 0.0011(11)
N27 0.0151(10) 0.0153(10) 0.0171(11) 0.0019(9) 0.0034(8) 0.0017(8)
C28 0.0186(13) 0.0196(13) 0.0238(14) -0.0095(12) -0.0035(11) 0.0015(10)
C29 0.0213(13) 0.0255(14) 0.0165(13) -0.0059(11) -0.0012(11) 0.0081(11)
N30 0.0147(10) 0.0188(11) 0.0162(11) 0.0005(9) 0.0042(8) 0.0017(8)
S31 0.0130(3) 0.0114(3) 0.0181(3) -0.0005(2) 0.0030(2) -0.0001(2)
C32 0.0206(13) 0.0128(11) 0.0104(11) -0.0012(9) 0.0050(10) -0.0012(10)
C33 0.0180(12) 0.0166(12) 0.0159(12) -0.0015(10) 0.0028(10) 0.0020(10)
C34 0.0272(14) 0.0175(13) 0.0147(13) 0.0028(10) 0.0054(11) 0.0094(11)
C35 0.0326(15) 0.0125(12) 0.0144(13) 0.0016(10) 0.0074(11) 0.0010(11)
C36 0.0216(12) 0.0155(12) 0.0173(12) -0.0015(11) 0.0060(10) -0.0059(11)
C37 0.0158(12) 0.0127(11) 0.0123(12) 0.0006(9) 0.0037(9) 0.0024(9)
S38 0.0138(3) 0.0141(3) 0.0178(3) -0.0007(2) 0.0014(2) -0.0020(2)
Cl40 0.0167(3) 0.0153(3) 0.0204(3) 0.0025(3) 0.0039(2) -0.0005(2)
P50 0.0188(3) 0.0159(3) 0.0165(3) -0.0007(3) 0.0017(3) -0.0016(3)
F51 0.0368(10) 0.0471(12) 0.0334(10) -0.0240(9) 0.0094(8) -0.0038(9)
F52 0.0361(10) 0.0449(12) 0.0350(11) 0.0198(9) -0.0018(8) -0.0160(9)
F53 0.0363(10) 0.0233(9) 0.0317(10) -0.0117(8) -0.0033(8) 0.0003(8)
F54 0.0379(10) 0.0198(8) 0.0359(10) 0.0070(8) 0.0156(8) 0.0013(7)
F55 0.0201(8) 0.0371(10) 0.0345(10) 0.0014(8) 0.0001(7) 0.0064(7)
F56 0.0209(8) 0.0296(9) 0.0382(11) -0.0023(8) -0.0053(7) 0.0003(7)
O60 0.0205(10) 0.0255(11) 0.0209(10) 0.0064(9) -0.0006(8) -0.0046(9)
O70 0.0195(10) 0.0228(10) 0.0181(10) -0.0027(8) 0.0029(8) -0.0083(8)

loop_
_atom_type_symbol
_atom_type_description
_atom_type_scat_dispersion_real
_atom_type_scat_dispersion_imag
_atom_type_scat_source
C C 0.0033 0.0016 'International Tables Vol C Tables 4.2.6.8 and 6.1.1.4'
H H 0.0000 0.0000 'International Tables Vol C Tables 4.2.6.8 and 6.1.1.4'
N N 0.0061 0.0033 'International Tables Vol C Tables 4.2.6.8 and 6.1.1.4'
F F 0.0171 0.0103 'International Tables Vol C Tables 4.2.6.8 and 6.1.1.4'
P P 0.1023 0.0942 'International Tables Vol C Tables 4.2.6.8 and 6.1.1.4'
S S 0.1246 0.1234 'International Tables Vol C Tables 4.2.6.8 and 6.1.1.4'
Co Co 0.3494 0.9721 'International Tables Vol C Tables 4.2.6.8 and 6.1.1.4'
Cl Cl 0.1484 0.1585 'International Tables Vol C Tables 4.2.6.8 and 6.1.1.4'
O O 0.0106 0.0060 'International Tables Vol C Tables 4.2.6.8 and 6.1.1.4'

loop_
_geom_angle_atom_site_label_1
_geom_angle_atom_site_label_2
_geom_angle_atom_site_label_3
_geom_angle
_geom_angle_site_symmetry_1
_geom_angle_site_symmetry_3
_geom_angle_publ_flag
N7 Co1 N1 85.85(9) . . ?
N7 Co1 N10 169.50(9) . . ?
N1 Co1 N10 84.59(9) . . ?
N7 Co1 N4 93.04(9) . . ?
N1 Co1 N4 86.26(8) . . ?
N10 Co1 N4 90.66(8) . . ?
N7 Co1 S18 93.83(6) . . ?
N1 Co1 S18 174.91(6) . . ?
N10 Co1 S18 96.07(6) . . ?
N4 Co1 S18 88.68(6) . . ?
N7 Co1 S11 87.72(6) . . ?
N1 Co1 S11 95.91(6) . . ?
N10 Co1 S11 88.95(6) . . ?
N4 Co1 S11 177.74(7) . . ?
S18 Co1 S11 89.15(2) . . ?
C8 N1 C5 112.25(18) . . ?
C8 N1 C2 111.52(19) . . ?
C5 N1 C2 109.04(19) . . ?
C8 N1 Co1 107.15(15) . . ?
C5 N1 Co1 106.33(15) . . ?
C2 N1 Co1 110.43(15) . . ?
N1 C2 C3 111.7(2) . . ?
N4 C3 C2 108.3(2) . . ?
C3 N4 Co1 110.48(15) . . ?
N1 C5 C6 107.86(19) . . ?
N7 C6 C5 108.8(2) . . ?
C6 N7 Co1 111.34(15) . . ?
N1 C8 C9 108.4(2) . . ?
N10 C9 C8 108.0(2) . . ?
C9 N10 Co1 111.92(15) . . ?
C12 S11 Co1 104.18(8) . . ?
C13 C12 C17 119.1(2) . . ?
C13 C12 S11 120.68(19) . . ?
C17 C12 S11 119.88(18) . . ?
C14 C13 C12 120.5(2) . . ?
C15 C14 C13 120.2(2) . . ?
C14 C15 C16 119.9(2) . . ?
C15 C16 C17 120.6(2) . . ?
C16 C17 C12 119.6(2) . . ?
C16 C17 S18 120.82(19) . . ?
C12 C17 S18 119.53(19) . . ?
C17 S18 Co1 105.07(9) . . ?
N27 Co2 N30 171.01(9) . . ?
N27 Co2 N21 86.02(9) . . ?
N30 Co2 N21 86.19(9) . . ?
N27 Co2 N24 91.88(9) . . ?
N30 Co2 N24 91.96(9) . . ?
N21 Co2 N24 85.38(9) . . ?
N27 Co2 S38 94.04(7) . . ?
N30 Co2 S38 94.01(7) . . ?
N21 Co2 S38 176.52(6) . . ?
N24 Co2 S38 91.15(6) . . ?
N27 Co2 S31 88.34(6) . . ?
N30 Co2 S31 88.03(6) . . ?
N21 Co2 S31 96.06(6) . . ?
N24 Co2 S31 178.56(7) . . ?
S38 Co2 S31 87.41(3) . . ?
C25 N21 C28 113.7(2) . . ?
C25 N21 C22 110.2(2) . . ?
C28 N21 C22 110.8(2) . . ?
C25 N21 Co2 105.78(16) . . ?
C28 N21 Co2 105.26(16) . . ?
C22 N21 Co2 110.96(15) . . ?
C23 C22 N21 111.8(2) . . ?
N24 C23 C22 108.8(2) . . ?
C23 N24 Co2 110.68(15) . . ?
N21 C25 C26 108.4(2) . . ?
N27 C26 C25 108.6(2) . . ?
C26 N27 Co2 111.03(16) . . ?
N21 C28 C29 108.9(2) . . ?
N30 C29 C28 108.5(2) . . ?
C29 N30 Co2 110.81(16) . . ?
C32 S31 Co2 101.74(9) . . ?
C33 C32 C37 119.5(2) . . ?
C33 C32 S31 121.65(19) . . ?
C37 C32 S31 118.80(18) . . ?
C34 C33 C32 120.1(2) . . ?
C35 C34 C33 120.4(2) . . ?
C34 C35 C36 120.1(2) . . ?
C35 C36 C37 120.2(2) . . ?
C36 C37 C32 119.4(2) . . ?
C36 C37 S38 121.7(2) . . ?
C32 C37 S38 118.87(18) . . ?
C37 S38 Co2 102.84(9) . . ?
F52 P50 F53 90.49(11) . . ?
F52 P50 F54 179.28(11) . . ?
F53 P50 F54 90.10(10) . . ?
F52 P50 F56 90.26(10) . . ?
F53 P50 F56 90.33(9) . . ?
F54 P50 F56 90.14(10) . . ?
F52 P50 F55 89.42(10) . . ?
F53 P50 F55 90.49(9) . . ?
F54 P50 F55 90.18(9) . . ?
F56 P50 F55 179.12(11) . . ?
F52 P50 F51 89.76(11) . . ?
F53 P50 F51 179.70(11) . . ?
F54 P50 F51 89.65(10) . . ?
F56 P50 F51 89.82(9) . . ?
F55 P50 F51 89.36(10) . . ?

loop_
_geom_bond_atom_site_label_1
_geom_bond_atom_site_label_2
_geom_bond_distance
_geom_bond_site_symmetry_2
_geom_bond_publ_flag
Co1 N7 1.963(2) . ?
Co1 N1 1.976(2) . ?
Co1 N10 1.994(2) . ?
Co1 N4 1.996(2) . ?
Co1 S18 2.2317(7) . ?
Co1 S11 2.2585(7) . ?
N1 C8 1.493(3) . ?
N1 C5 1.496(3) . ?
N1 C2 1.511(3) . ?
C2 C3 1.525(3) . ?
C3 N4 1.489(3) . ?
C5 C6 1.519(3) . ?
C6 N7 1.499(3) . ?
C8 C9 1.511(4) . ?
C9 N10 1.493(3) . ?
S11 C12 1.755(2) . ?
C12 C13 1.402(3) . ?
C12 C17 1.403(3) . ?
C13 C14 1.392(4) . ?
C14 C15 1.385(4) . ?
C15 C16 1.387(4) . ?
C16 C17 1.401(4) . ?
C17 S18 1.765(3) . ?
Co2 N27 1.968(2) . ?
Co2 N30 1.972(2) . ?
Co2 N21 1.989(2) . ?
Co2 N24 1.992(2) . ?
Co2 S38 2.2414(7) . ?
Co2 S31 2.2636(7) . ?
N21 C25 1.487(3) . ?
N21 C28 1.497(3) . ?
N21 C22 1.511(3) . ?
C22 C23 1.507(4) . ?
C23 N24 1.491(3) . ?
C25 C26 1.523(4) . ?
C26 N27 1.501(3) . ?
C28 C29 1.508(4) . ?
C29 N30 1.500(3) . ?
S31 C32 1.760(3) . ?
C32 C33 1.399(3) . ?
C32 C37 1.409(3) . ?
C33 C34 1.389(4) . ?
C34 C35 1.384(4) . ?
C35 C36 1.393(4) . ?
C36 C37 1.400(4) . ?
C37 S38 1.766(2) . ?
P50 F52 1.5909(18) . ?
P50 F53 1.5927(18) . ?
P50 F54 1.5942(18) . ?
P50 F56 1.6006(16) . ?
P50 F55 1.6041(17) . ?
P50 F51 1.6076(18) . ?
